data_4032682
loop_
_publ_author_name
'Chong, Kam-Weng'
'Hong, Fong-Jiao'
'Thomas, Noel F.'
'Low, Yun-Yee'
'Kam, Toh-Seok'

_publ_section_title
;
 Electrochemically Mediated Oxidative Transformations of Substituted
 4-Methoxystilbenes: Effect of Ortho-Substituted Nucleophilic Groups.
;
_journal_issue 12
_journal_name_full 'The Journal of organic chemistry'
_journal_page_first 6172
_journal_page_last 6191
_journal_paper_doi 10.1021/acs.joc.7b00753
_journal_volume 82
_journal_year 2017
_chemical_formula_moiety 'C46 H44 N2 O8 S2'
_chemical_formula_sum 'C46 H44 N2 O8 S2'
_chemical_formula_weight 816.95
_chemical_melting_point 155.0(10)
_space_group_crystal_system monoclinic
_space_group_IT_number 14
_space_group_name_Hall '-P 2yn'
_space_group_name_H-M_alt 'P 1 21/n 1'
_symmetry_space_group_name_Hall '-P 2yn'
_symmetry_space_group_name_H-M 'P 1 21/n 1'
_atom_sites_solution_hydrogens geom
_audit_creation_method SHELXL-2014/7
_cell_angle_alpha 90
_cell_angle_beta 106.034(4)
_cell_angle_gamma 90
_cell_formula_units_Z 4
_cell_length_a 15.9534(6)
_cell_length_b 11.7721(4)
_cell_length_c 25.1112(10)
_cell_measurement_reflns_used 11578
_cell_measurement_temperature 149.0(8)
_cell_measurement_theta_max 31.4180
_cell_measurement_theta_min 3.5990
_cell_volume 4532.5(3)
_computing_cell_refinement 'CrysAlisPro 1.171.38.43 (Rigaku OD, 2015)'
_computing_data_collection 'CrysAlisPro 1.171.38.43 (Rigaku OD, 2015)'
_computing_data_reduction 'CrysAlisPro 1.171.38.43 (Rigaku OD, 2015)'
_computing_molecular_graphics 'X-SEED (Barbour, 2001)'
_computing_publication_material 'enCIFer (Allen, et. al., J. Applied Cryst., 37, 335-338, 2004)'
_computing_structure_refinement 'SHELXL-2014/7 (Sheldrick, 2014)'
_computing_structure_solution 'SHELXS97 (Sheldrick, 2008)'
_diffrn_ambient_temperature 149.0(8)
_diffrn_detector_area_resol_mean 5.2020
_diffrn_measured_fraction_theta_full 0.997
_diffrn_measured_fraction_theta_max 0.889
_diffrn_measurement_device_type 'SuperNova, Dual, Cu at zero, Atlas'
_diffrn_measurement_method '\w scans'
_diffrn_radiation_type MoK\a
_diffrn_radiation_wavelength 0.71073
_diffrn_reflns_av_R_equivalents 0.0294
_diffrn_reflns_av_unetI/netI 0.0419
_diffrn_reflns_Laue_measured_fraction_full 0.997
_diffrn_reflns_Laue_measured_fraction_max 0.889
_diffrn_reflns_limit_h_max 22
_diffrn_reflns_limit_h_min -20
_diffrn_reflns_limit_k_max 17
_diffrn_reflns_limit_k_min -11
_diffrn_reflns_limit_l_max 32
_diffrn_reflns_limit_l_min -36
_diffrn_reflns_number 37312
_diffrn_reflns_point_group_measured_fraction_full 0.997
_diffrn_reflns_point_group_measured_fraction_max 0.889
_diffrn_reflns_theta_full 25.242
_diffrn_reflns_theta_max 31.761
_diffrn_reflns_theta_min 3.168
_diffrn_source 'micro-focus sealed X-ray tube'
_exptl_absorpt_coefficient_mu 0.169
_exptl_absorpt_correction_T_max 1.00000
_exptl_absorpt_correction_T_min 0.87178
_exptl_absorpt_correction_type multi-scan
_exptl_absorpt_process_details
;
CrysAlisPro 1.171.38.43 (Rigaku Oxford Diffraction, 2015)
Empirical absorption correction using spherical harmonics,
 implemented in SCALE3 ABSPACK scaling algorithm.
;
_exptl_crystal_colour colorless
_exptl_crystal_density_diffrn 1.197
_exptl_crystal_description block
_exptl_crystal_F_000 1720
_exptl_crystal_size_max 0.3
_exptl_crystal_size_mid 0.2
_exptl_crystal_size_min 0.1
_refine_diff_density_max 0.662
_refine_diff_density_min -0.357
_refine_diff_density_rms 0.055
_refine_ls_extinction_method none
_refine_ls_goodness_of_fit_ref 1.025
_refine_ls_hydrogen_treatment constr
_refine_ls_matrix_type full
_refine_ls_number_parameters 529
_refine_ls_number_reflns 13717
_refine_ls_number_restraints 0
_refine_ls_restrained_S_all 1.025
_refine_ls_R_factor_all 0.0697
_refine_ls_R_factor_gt 0.0490
_refine_ls_shift/su_max 0.001
_refine_ls_shift/su_mean <0.001
_refine_ls_structure_factor_coef Fsqd
_refine_ls_weighting_details 'w=1/[\s^2^(Fo^2^)+(0.0619P)^2^+1.5764P] where P=(Fo^2^+2Fc^2^)/3'
_refine_ls_weighting_scheme calc
_refine_ls_wR_factor_gt 0.1216
_refine_ls_wR_factor_ref 0.1343
_reflns_Friedel_coverage 0.000
_reflns_number_gt 10290
_reflns_number_total 13717
_reflns_threshold_expression 'I > 2\s(I)'
_cod_data_source_file jo7b00753_si_014.cif
_cod_data_source_block exp_6163_a_a_sq
_cod_depositor_comments
;
The following automatic conversions were performed:

'_chemical_melting_point' value '154-156' was changed to '155.0(10)'
- the average value was taken and precision was estimated.

Automatic conversion script
Id: cif_fix_values 4973 2017-02-22 13:04:09Z antanas 
;
_cod_database_code 4032682
_shelx_shelxl_version_number 2014/7
_shelx_space_group_comment
;
The symmetry employed for this shelxl refinement is uniquely defined
by the following loop, which should always be used as a source of
symmetry information in preference to the above space-group names.
They are only intended as comments.
;

loop_
_space_group_symop_operation_xyz
'x, y, z'
'-x+1/2, y+1/2, -z+1/2'
'-x, -y, -z'
'x-1/2, -y-1/2, z-1/2'

loop_
_atom_site_label
_atom_site_type_symbol
_atom_site_fract_x
_atom_site_fract_y
_atom_site_fract_z
_atom_site_U_iso_or_equiv
_atom_site_adp_type
_atom_site_occupancy
_atom_site_site_symmetry_order
_atom_site_calc_flag
_atom_site_refinement_flags_posn
_atom_site_refinement_flags_adp
S1A S 0.37876(2) 0.66504(3) 0.47981(2) 0.02014(8) Uani 1 1 d . .
S1B S 0.54271(2) 0.52155(3) 0.22655(2) 0.02592(9) Uani 1 1 d . .
O5A O 0.41728(7) 0.57004(9) 0.51320(4) 0.0272(2) Uani 1 1 d . .
O6A O 0.31171(7) 0.72916(10) 0.49431(4) 0.0281(2) Uani 1 1 d . .
O5B O 0.53477(8) 0.41671(10) 0.25370(5) 0.0349(3) Uani 1 1 d . .
O6B O 0.49660(8) 0.53709(12) 0.16928(5) 0.0376(3) Uani 1 1 d . .
O4A O 0.32630(8) 0.08206(10) 0.35988(5) 0.0359(3) Uani 1 1 d . .
O3A O 0.47607(8) 0.16228(10) 0.35744(5) 0.0337(3) Uani 1 1 d . .
N10A N 0.33444(7) 0.61491(10) 0.41705(5) 0.0187(2) Uani 1 1 d . .
N10B N 0.50920(7) 0.62047(11) 0.26073(5) 0.0223(2) Uani 1 1 d . .
C1A C 0.37069(8) 0.42945(12) 0.38206(6) 0.0192(3) Uani 1 1 d . .
C2A C 0.43402(9) 0.35512(12) 0.37292(6) 0.0214(3) Uani 1 1 d . .
H2A H 0.4879 0.3836 0.3717 0.026 Uiso 1 1 calc R U
C10A C 0.27121(8) 0.67757(11) 0.37606(6) 0.0185(3) Uani 1 1 d . .
C9A C 0.29395(8) 0.67977(12) 0.32644(6) 0.0189(3) Uani 1 1 d . .
C7A C 0.39292(8) 0.55467(12) 0.38885(6) 0.0180(3) Uani 1 1 d . .
H7A H 0.4536 0.5634 0.4110 0.022 Uiso 1 1 calc R U
C8A C 0.37941(8) 0.61920(12) 0.33249(6) 0.0181(3) Uani 1 1 d . .
H8A H 0.3717 0.5632 0.3026 0.022 Uiso 1 1 calc R U
C15A C 0.46245(9) 0.75747(12) 0.47478(6) 0.0204(3) Uani 1 1 d . .
C8B C 0.45843(8) 0.69646(12) 0.33239(6) 0.0199(3) Uani 1 1 d . .
H8B H 0.4783 0.7383 0.3674 0.024 Uiso 1 1 calc R U
O3B O 0.81925(9) 0.60279(18) 0.46306(7) 0.0756(6) Uani 1 1 d . .
C16A C 0.54845(9) 0.72037(13) 0.49189(6) 0.0239(3) Uani 1 1 d . .
H16A H 0.5620 0.6487 0.5075 0.029 Uiso 1 1 calc R U
C7B C 0.53292(9) 0.62179(13) 0.32258(6) 0.0208(3) Uani 1 1 d . .
H7B H 0.5282 0.5447 0.3363 0.025 Uiso 1 1 calc R U
C3A C 0.41752(10) 0.24052(12) 0.36568(6) 0.0234(3) Uani 1 1 d . .
C10B C 0.47023(9) 0.72717(13) 0.24115(6) 0.0221(3) Uani 1 1 d . .
O4B O 0.88032(9) 0.76716(18) 0.42011(7) 0.0784(7) Uani 1 1 d . .
C9B C 0.44161(9) 0.77653(12) 0.28355(6) 0.0223(3) Uani 1 1 d . .
C4A C 0.33604(10) 0.19727(13) 0.36729(6) 0.0256(3) Uani 1 1 d . .
C11A C 0.19250(9) 0.72091(13) 0.38059(6) 0.0237(3) Uani 1 1 d . .
H11A H 0.1775 0.7174 0.4138 0.028 Uiso 1 1 calc R U
C13A C 0.15890(9) 0.77347(14) 0.28368(7) 0.0274(3) Uani 1 1 d . .
H13A H 0.1209 0.8069 0.2528 0.033 Uiso 1 1 calc R U
C14A C 0.23698(9) 0.72776(13) 0.27963(6) 0.0241(3) Uani 1 1 d . .
H14A H 0.2511 0.7291 0.2461 0.029 Uiso 1 1 calc R U
C12A C 0.13687(9) 0.76980(13) 0.33340(7) 0.0267(3) Uani 1 1 d . .
H12A H 0.0840 0.8005 0.3353 0.032 Uiso 1 1 calc R U
C5A C 0.27379(9) 0.27018(13) 0.37605(7) 0.0268(3) Uani 1 1 d . .
H5A H 0.2198 0.2420 0.3771 0.032 Uiso 1 1 calc R U
C1B C 0.62445(9) 0.66695(14) 0.34817(6) 0.0240(3) Uani 1 1 d . .
C20A C 0.44151(10) 0.86364(12) 0.45032(6) 0.0246(3) Uani 1 1 d . .
H20A H 0.3838 0.8876 0.4388 0.029 Uiso 1 1 calc R U
C6A C 0.29116(9) 0.38613(13) 0.38343(6) 0.0242(3) Uani 1 1 d . .
H6A H 0.2486 0.4346 0.3893 0.029 Uiso 1 1 calc R U
C15B C 0.65429(10) 0.54484(14) 0.23543(7) 0.0267(3) Uani 1 1 d . .
C18A C 0.59492(10) 0.89834(13) 0.46103(6) 0.0280(3) Uani 1 1 d . .
C17A C 0.61372(10) 0.79249(14) 0.48522(6) 0.0274(3) Uani 1 1 d . .
H17A H 0.6715 0.7690 0.4973 0.033 Uiso 1 1 calc R U
C14B C 0.40672(9) 0.88508(13) 0.27701(7) 0.0279(3) Uani 1 1 d . .
H14B H 0.3881 0.9191 0.3052 0.034 Uiso 1 1 calc R U
C16B C 0.71384(10) 0.48775(14) 0.27791(7) 0.0317(3) Uani 1 1 d . .
H16B H 0.6950 0.4319 0.2982 0.038 Uiso 1 1 calc R U
C11B C 0.46388(9) 0.78306(15) 0.19156(7) 0.0284(3) Uani 1 1 d . .
H11B H 0.4828 0.7493 0.1634 0.034 Uiso 1 1 calc R U
C19A C 0.50774(11) 0.93308(13) 0.44332(7) 0.0288(3) Uani 1 1 d . .
H19A H 0.4941 1.0038 0.4266 0.035 Uiso 1 1 calc R U
C13B C 0.40013(10) 0.94247(14) 0.22739(8) 0.0338(4) Uani 1 1 d . .
H13B H 0.3768 1.0154 0.2223 0.041 Uiso 1 1 calc R U
C20B C 0.68197(11) 0.62575(16) 0.20401(7) 0.0347(4) Uani 1 1 d . .
H20B H 0.6422 0.6619 0.1748 0.042 Uiso 1 1 calc R U
C12B C 0.42816(10) 0.89150(15) 0.18566(7) 0.0334(4) Uani 1 1 d . .
H12B H 0.4229 0.9309 0.1528 0.040 Uiso 1 1 calc R U
C6B C 0.65766(10) 0.75881(15) 0.32624(7) 0.0301(3) Uani 1 1 d . .
H6B H 0.6226 0.7966 0.2956 0.036 Uiso 1 1 calc R U
C18B C 0.83041(11) 0.59903(16) 0.26029(8) 0.0369(4) Uani 1 1 d . .
C17B C 0.80130(11) 0.51490(16) 0.28969(8) 0.0369(4) Uani 1 1 d . .
H17B H 0.8414 0.4762 0.3178 0.044 Uiso 1 1 calc R U
C2B C 0.67693(10) 0.61252(16) 0.39455(7) 0.0327(4) Uani 1 1 d . .
H2B H 0.6550 0.5515 0.4100 0.039 Uiso 1 1 calc R U
C19B C 0.76987(11) 0.65178(17) 0.21695(9) 0.0403(4) Uani 1 1 d . .
H19B H 0.7888 0.7061 0.1960 0.048 Uiso 1 1 calc R U
C5B C 0.74291(11) 0.79530(17) 0.34957(7) 0.0390(4) Uani 1 1 d . .
H5B H 0.7645 0.8571 0.3344 0.047 Uiso 1 1 calc R U
C23A C 0.66720(13) 0.97413(16) 0.45418(9) 0.0427(4) Uani 1 1 d . .
H23A H 0.7221 0.9467 0.4770 0.064 Uiso 1 1 calc R U
H23B H 0.6577 1.0501 0.4651 0.064 Uiso 1 1 calc R U
H23C H 0.6679 0.9740 0.4161 0.064 Uiso 1 1 calc R U
C3B C 0.76188(11) 0.6487(2) 0.41788(7) 0.0445(5) Uani 1 1 d . .
C22A C 0.24371(13) 0.03625(16) 0.35917(11) 0.0503(5) Uani 1 1 d . .
H22A H 0.2314 0.0527 0.3937 0.075 Uiso 1 1 calc R U
H22B H 0.2444 -0.0445 0.3540 0.075 Uiso 1 1 calc R U
H22C H 0.1995 0.0696 0.3293 0.075 Uiso 1 1 calc R U
C21A C 0.56059(12) 0.20354(16) 0.35856(9) 0.0407(4) Uani 1 1 d . .
H21A H 0.5553 0.2612 0.3308 0.061 Uiso 1 1 calc R U
H21B H 0.5954 0.1421 0.3512 0.061 Uiso 1 1 calc R U
H21C H 0.5880 0.2351 0.3944 0.061 Uiso 1 1 calc R U
C4B C 0.79501(11) 0.7405(2) 0.39468(8) 0.0459(5) Uani 1 1 d . .
C23B C 0.92552(12) 0.6323(2) 0.27622(11) 0.0571(6) Uani 1 1 d . .
H23D H 0.9553 0.5898 0.2544 0.086 Uiso 1 1 calc R U
H23E H 0.9512 0.6164 0.3148 0.086 Uiso 1 1 calc R U
H23F H 0.9305 0.7120 0.2696 0.086 Uiso 1 1 calc R U
C21B C 0.78962(15) 0.5118(3) 0.48974(12) 0.0842(11) Uani 1 1 d . .
H21D H 0.7375 0.5342 0.4991 0.126 Uiso 1 1 calc R U
H21E H 0.8339 0.4921 0.5229 0.126 Uiso 1 1 calc R U
H21F H 0.7773 0.4474 0.4654 0.126 Uiso 1 1 calc R U
C22B C 0.91715(17) 0.8583(3) 0.39652(14) 0.1166(16) Uani 1 1 d . .
H22D H 0.9108 0.8428 0.3581 0.175 Uiso 1 1 calc R U
H22E H 0.9779 0.8656 0.4157 0.175 Uiso 1 1 calc R U
H22F H 0.8874 0.9277 0.3999 0.175 Uiso 1 1 calc R U

loop_
_atom_site_aniso_label
_atom_site_aniso_U_11
_atom_site_aniso_U_22
_atom_site_aniso_U_33
_atom_site_aniso_U_23
_atom_site_aniso_U_13
_atom_site_aniso_U_12
S1A 0.02266(16) 0.02089(17) 0.01716(16) 0.00021(13) 0.00600(12) -0.00141(12)
S1B 0.02316(17) 0.0264(2) 0.0299(2) -0.00898(15) 0.01024(14) -0.00224(14)
O5A 0.0303(5) 0.0265(6) 0.0225(5) 0.0069(4) 0.0036(4) -0.0033(4)
O6A 0.0299(5) 0.0317(6) 0.0260(5) -0.0050(5) 0.0133(4) 0.0008(4)
O5B 0.0352(6) 0.0230(6) 0.0507(7) -0.0083(5) 0.0187(5) -0.0055(5)
O6B 0.0318(6) 0.0500(8) 0.0295(6) -0.0151(6) 0.0060(5) -0.0001(5)
O4A 0.0390(6) 0.0167(5) 0.0478(7) -0.0037(5) 0.0051(5) -0.0032(5)
O3A 0.0404(6) 0.0222(6) 0.0430(7) 0.0020(5) 0.0188(5) 0.0092(5)
N10A 0.0181(5) 0.0186(6) 0.0191(5) -0.0013(5) 0.0047(4) 0.0018(4)
N10B 0.0206(5) 0.0240(6) 0.0226(6) -0.0031(5) 0.0066(5) 0.0017(5)
C1A 0.0189(6) 0.0178(6) 0.0185(6) 0.0006(5) 0.0013(5) 0.0008(5)
C2A 0.0235(6) 0.0191(7) 0.0221(7) 0.0027(5) 0.0072(5) 0.0018(5)
C10A 0.0170(6) 0.0160(6) 0.0219(6) -0.0002(5) 0.0043(5) -0.0018(5)
C9A 0.0171(6) 0.0174(6) 0.0217(6) -0.0006(5) 0.0045(5) -0.0023(5)
C7A 0.0154(5) 0.0186(6) 0.0200(6) -0.0019(5) 0.0048(5) -0.0004(5)
C8A 0.0175(6) 0.0179(6) 0.0199(6) -0.0020(5) 0.0068(5) -0.0019(5)
C15A 0.0247(6) 0.0189(7) 0.0167(6) -0.0017(5) 0.0043(5) -0.0026(5)
C8B 0.0194(6) 0.0184(6) 0.0236(7) -0.0034(5) 0.0089(5) -0.0031(5)
O3B 0.0360(7) 0.1206(16) 0.0569(10) 0.0554(10) -0.0097(7) -0.0278(9)
C16A 0.0272(7) 0.0236(7) 0.0193(6) 0.0029(6) 0.0036(5) -0.0011(6)
C7B 0.0192(6) 0.0225(7) 0.0221(7) -0.0003(6) 0.0081(5) -0.0009(5)
C3A 0.0304(7) 0.0191(7) 0.0209(7) 0.0015(5) 0.0073(6) 0.0058(5)
C10B 0.0168(6) 0.0233(7) 0.0261(7) -0.0018(6) 0.0058(5) -0.0028(5)
O4B 0.0391(8) 0.1280(17) 0.0529(9) 0.0423(10) -0.0127(7) -0.0456(9)
C9B 0.0184(6) 0.0216(7) 0.0285(7) -0.0009(6) 0.0090(5) -0.0032(5)
C4A 0.0313(7) 0.0169(7) 0.0239(7) -0.0007(6) -0.0003(6) -0.0005(6)
C11A 0.0201(6) 0.0240(7) 0.0287(7) 0.0006(6) 0.0095(6) 0.0011(5)
C13A 0.0221(7) 0.0263(8) 0.0283(8) 0.0044(6) -0.0023(6) 0.0001(6)
C14A 0.0238(6) 0.0249(7) 0.0221(7) 0.0013(6) 0.0037(5) -0.0037(5)
C12A 0.0174(6) 0.0236(7) 0.0375(8) 0.0001(6) 0.0047(6) 0.0013(5)
C5A 0.0201(6) 0.0230(7) 0.0340(8) 0.0010(6) 0.0020(6) -0.0037(5)
C1B 0.0198(6) 0.0305(8) 0.0231(7) -0.0025(6) 0.0082(5) -0.0027(5)
C20A 0.0288(7) 0.0199(7) 0.0234(7) -0.0014(6) 0.0045(6) 0.0016(6)
C6A 0.0183(6) 0.0210(7) 0.0310(8) 0.0007(6) 0.0030(5) 0.0005(5)
C15B 0.0237(7) 0.0277(8) 0.0314(8) -0.0033(6) 0.0122(6) 0.0016(6)
C18A 0.0348(8) 0.0239(8) 0.0260(7) -0.0041(6) 0.0095(6) -0.0077(6)
C17A 0.0239(7) 0.0299(8) 0.0264(7) -0.0002(6) 0.0033(6) -0.0031(6)
C14B 0.0249(7) 0.0220(7) 0.0396(9) -0.0006(7) 0.0135(6) -0.0023(6)
C16B 0.0297(8) 0.0273(8) 0.0411(9) 0.0066(7) 0.0146(7) 0.0026(6)
C11B 0.0218(7) 0.0375(9) 0.0253(7) 0.0017(7) 0.0056(6) -0.0030(6)
C19A 0.0402(8) 0.0177(7) 0.0278(8) 0.0008(6) 0.0080(7) -0.0020(6)
C13B 0.0274(7) 0.0237(8) 0.0489(10) 0.0082(7) 0.0083(7) -0.0001(6)
C20B 0.0290(8) 0.0418(10) 0.0360(9) 0.0103(8) 0.0136(7) 0.0066(7)
C12B 0.0265(7) 0.0370(9) 0.0339(9) 0.0119(7) 0.0035(6) -0.0024(7)
C6B 0.0259(7) 0.0346(9) 0.0282(8) 0.0012(7) 0.0050(6) -0.0067(6)
C18B 0.0254(7) 0.0339(9) 0.0547(11) 0.0070(8) 0.0166(7) 0.0037(6)
C17B 0.0266(8) 0.0361(10) 0.0472(10) 0.0119(8) 0.0088(7) 0.0067(7)
C2B 0.0230(7) 0.0474(10) 0.0290(8) 0.0094(7) 0.0096(6) -0.0052(7)
C19B 0.0317(8) 0.0408(10) 0.0551(12) 0.0168(9) 0.0232(8) 0.0053(7)
C5B 0.0331(8) 0.0496(11) 0.0329(9) 0.0053(8) 0.0069(7) -0.0185(8)
C23A 0.0454(10) 0.0318(10) 0.0542(12) -0.0006(9) 0.0193(9) -0.0131(8)
C3B 0.0274(8) 0.0751(15) 0.0276(8) 0.0185(9) 0.0018(7) -0.0117(9)
C22A 0.0444(10) 0.0229(9) 0.0806(16) -0.0026(10) 0.0121(10) -0.0112(8)
C21A 0.0406(9) 0.0352(10) 0.0545(11) 0.0090(9) 0.0269(9) 0.0143(8)
C4B 0.0284(8) 0.0748(15) 0.0312(9) 0.0108(9) 0.0028(7) -0.0208(9)
C23B 0.0255(8) 0.0541(13) 0.0902(18) 0.0215(13) 0.0134(10) 0.0000(8)
C21B 0.0421(12) 0.116(2) 0.0823(18) 0.0738(18) -0.0033(12) -0.0169(13)
C22B 0.0564(15) 0.174(4) 0.094(2) 0.069(2) -0.0218(15) -0.078(2)

loop_
_atom_type_symbol
_atom_type_description
_atom_type_scat_dispersion_real
_atom_type_scat_dispersion_imag
_atom_type_scat_source
C C 0.0033 0.0016 'International Tables Vol C Tables 4.2.6.8 and 6.1.1.4'
H H 0.0000 0.0000 'International Tables Vol C Tables 4.2.6.8 and 6.1.1.4'
N N 0.0061 0.0033 'International Tables Vol C Tables 4.2.6.8 and 6.1.1.4'
O O 0.0106 0.0060 'International Tables Vol C Tables 4.2.6.8 and 6.1.1.4'
S S 0.1246 0.1234 'International Tables Vol C Tables 4.2.6.8 and 6.1.1.4'

loop_
_geom_angle_atom_site_label_1
_geom_angle_atom_site_label_2
_geom_angle_atom_site_label_3
_geom_angle
O5A S1A O6A 119.47(7)
O5A S1A N10A 106.37(6)
O6A S1A N10A 106.13(6)
O5A S1A C15A 108.35(7)
O6A S1A C15A 109.11(7)
N10A S1A C15A 106.69(6)
O5B S1B O6B 119.91(8)
O5B S1B N10B 106.34(7)
O6B S1B N10B 106.62(7)
O5B S1B C15B 107.12(7)
O6B S1B C15B 109.20(8)
N10B S1B C15B 106.97(7)
C4A O4A C22A 116.57(14)
C3A O3A C21A 116.68(13)
C10A N10A C7A 108.17(11)
C10A N10A S1A 122.29(9)
C7A N10A S1A 117.60(9)
C10B N10B C7B 108.08(11)
C10B N10B S1B 128.71(11)
C7B N10B S1B 122.11(10)
C6A C1A C2A 118.92(13)
C6A C1A C7A 123.12(12)
C2A C1A C7A 117.95(12)
C3A C2A C1A 120.84(13)
C3A C2A H2A 119.6
C1A C2A H2A 119.6
C11A C10A C9A 122.14(13)
C11A C10A N10A 127.17(13)
C9A C10A N10A 110.33(11)
C10A C9A C14A 119.54(13)
C10A C9A C8A 110.68(12)
C14A C9A C8A 129.66(13)
N10A C7A C1A 110.93(11)
N10A C7A C8A 104.43(10)
C1A C7A C8A 113.60(11)
N10A C7A H7A 109.2
C1A C7A H7A 109.2
C8A C7A H7A 109.2
C9A C8A C8B 115.71(11)
C9A C8A C7A 102.42(10)
C8B C8A C7A 112.05(11)
C9A C8A H8A 108.8
C8B C8A H8A 108.8
C7A C8A H8A 108.8
C16A C15A C20A 120.97(13)
C16A C15A S1A 119.27(11)
C20A C15A S1A 119.62(11)
C9B C8B C7B 101.35(11)
C9B C8B C8A 113.82(11)
C7B C8B C8A 109.01(11)
C9B C8B H8B 110.8
C7B C8B H8B 110.8
C8A C8B H8B 110.8
C3B O3B C21B 117.48(16)
C17A C16A C15A 118.66(14)
C17A C16A H16A 120.7
C15A C16A H16A 120.7
N10B C7B C1B 112.42(11)
N10B C7B C8B 100.71(11)
C1B C7B C8B 115.03(12)
N10B C7B H7B 109.4
C1B C7B H7B 109.4
C8B C7B H7B 109.4
O3A C3A C2A 124.49(14)
O3A C3A C4A 115.82(13)
C2A C3A C4A 119.69(13)
C11B C10B C9B 121.95(14)
C11B C10B N10B 130.05(14)
C9B C10B N10B 107.86(13)
C4B O4B C22B 116.64(17)
C14B C9B C10B 119.93(14)
C14B C9B C8B 130.33(14)
C10B C9B C8B 109.71(13)
O4A C4A C5A 125.37(14)
O4A C4A C3A 115.14(14)
C5A C4A C3A 119.49(14)
C10A C11A C12A 117.38(14)
C10A C11A H11A 121.3
C12A C11A H11A 121.3
C14A C13A C12A 120.65(14)
C14A C13A H13A 119.7
C12A C13A H13A 119.7
C13A C14A C9A 119.09(14)
C13A C14A H14A 120.5
C9A C14A H14A 120.5
C13A C12A C11A 121.18(14)
C13A C12A H12A 119.4
C11A C12A H12A 119.4
C4A C5A C6A 120.41(14)
C4A C5A H5A 119.8
C6A C5A H5A 119.8
C6B C1B C2B 119.06(14)
C6B C1B C7B 122.27(14)
C2B C1B C7B 118.66(14)
C19A C20A C15A 119.18(14)
C19A C20A H20A 120.4
C15A C20A H20A 120.4
C1A C6A C5A 120.65(14)
C1A C6A H6A 119.7
C5A C6A H6A 119.7
C20B C15B C16B 120.78(15)
C20B C15B S1B 120.50(12)
C16B C15B S1B 118.47(12)
C17A C18A C19A 118.62(14)
C17A C18A C23A 120.30(15)
C19A C18A C23A 121.07(15)
C18A C17A C16A 121.67(14)
C18A C17A H17A 119.2
C16A C17A H17A 119.2
C9B C14B C13B 118.76(15)
C9B C14B H14B 120.6
C13B C14B H14B 120.6
C17B C16B C15B 119.23(16)
C17B C16B H16B 120.4
C15B C16B H16B 120.4
C10B C11B C12B 117.24(15)
C10B C11B H11B 121.4
C12B C11B H11B 121.4
C20A C19A C18A 120.89(14)
C20A C19A H19A 119.6
C18A C19A H19A 119.6
C12B C13B C14B 120.37(15)
C12B C13B H13B 119.8
C14B C13B H13B 119.8
C19B C20B C15B 118.73(16)
C19B C20B H20B 120.6
C15B C20B H20B 120.6
C13B C12B C11B 121.75(16)
C13B C12B H12B 119.1
C11B C12B H12B 119.1
C1B C6B C5B 120.72(15)
C1B C6B H6B 119.6
C5B C6B H6B 119.6
C19B C18B C17B 118.27(16)
C19B C18B C23B 121.51(17)
C17B C18B C23B 120.21(17)
C16B C17B C18B 121.14(16)
C16B C17B H17B 119.4
C18B C17B H17B 119.4
C3B C2B C1B 120.35(16)
C3B C2B H2B 119.8
C1B C2B H2B 119.8
C20B C19B C18B 121.75(16)
C20B C19B H19B 119.1
C18B C19B H19B 119.1
C4B C5B C6B 120.17(16)
C4B C5B H5B 119.9
C6B C5B H5B 119.9
C18A C23A H23A 109.5
C18A C23A H23B 109.5
H23A C23A H23B 109.5
C18A C23A H23C 109.5
H23A C23A H23C 109.5
H23B C23A H23C 109.5
O3B C3B C2B 125.86(17)
O3B C3B C4B 114.22(15)
C2B C3B C4B 119.92(16)
O4A C22A H22A 109.5
O4A C22A H22B 109.5
H22A C22A H22B 109.5
O4A C22A H22C 109.5
H22A C22A H22C 109.5
H22B C22A H22C 109.5
O3A C21A H21A 109.5
O3A C21A H21B 109.5
H21A C21A H21B 109.5
O3A C21A H21C 109.5
H21A C21A H21C 109.5
H21B C21A H21C 109.5
C5B C4B O4B 125.16(17)
C5B C4B C3B 119.77(15)
O4B C4B C3B 115.08(17)
C18B C23B H23D 109.5
C18B C23B H23E 109.5
H23D C23B H23E 109.5
C18B C23B H23F 109.5
H23D C23B H23F 109.5
H23E C23B H23F 109.5
O3B C21B H21D 109.5
O3B C21B H21E 109.5
H21D C21B H21E 109.5
O3B C21B H21F 109.5
H21D C21B H21F 109.5
H21E C21B H21F 109.5
O4B C22B H22D 109.5
O4B C22B H22E 109.5
H22D C22B H22E 109.5
O4B C22B H22F 109.5
H22D C22B H22F 109.5
H22E C22B H22F 109.5

loop_
_geom_bond_atom_site_label_1
_geom_bond_atom_site_label_2
_geom_bond_distance
S1A O5A 1.4306(11)
S1A O6A 1.4357(11)
S1A N10A 1.6483(12)
S1A C15A 1.7538(14)
S1B O5B 1.4323(13)
S1B O6B 1.4348(13)
S1B N10B 1.6224(13)
S1B C15B 1.7533(15)
O4A C4A 1.3720(18)
O4A C22A 1.419(2)
O3A C3A 1.3677(17)
O3A C21A 1.426(2)
N10A C10A 1.4309(17)
N10A C7A 1.4965(17)
N10B C10B 1.4272(19)
N10B C7B 1.4936(18)
C1A C6A 1.3766(19)
C1A C2A 1.4027(19)
C1A C7A 1.5148(19)
C2A C3A 1.377(2)
C2A H2A 0.9300
C10A C11A 1.3888(19)
C10A C9A 1.3910(19)
C9A C14A 1.392(2)
C9A C8A 1.5085(18)
C7A C8A 1.5678(19)
C7A H7A 0.9800
C8A C8B 1.5551(18)
C8A H8A 0.9800
C15A C16A 1.390(2)
C15A C20A 1.392(2)
C8B C9B 1.511(2)
C8B C7B 1.5516(19)
C8B H8B 0.9800
O3B C3B 1.358(2)
O3B C21B 1.412(3)
C16A C17A 1.389(2)
C16A H16A 0.9300
C7B C1B 1.5198(19)
C7B H7B 0.9800
C3A C4A 1.407(2)
C10B C11B 1.387(2)
C10B C9B 1.396(2)
O4B C4B 1.371(2)
O4B C22B 1.428(3)
C9B C14B 1.385(2)
C4A C5A 1.376(2)
C11A C12A 1.394(2)
C11A H11A 0.9300
C13A C14A 1.386(2)
C13A C12A 1.388(2)
C13A H13A 0.9300
C14A H14A 0.9300
C12A H12A 0.9300
C5A C6A 1.395(2)
C5A H5A 0.9300
C1B C6B 1.384(2)
C1B C2B 1.389(2)
C20A C19A 1.385(2)
C20A H20A 0.9300
C6A H6A 0.9300
C15B C20B 1.385(2)
C15B C16B 1.390(2)
C18A C17A 1.382(2)
C18A C19A 1.399(2)
C18A C23A 1.505(2)
C17A H17A 0.9300
C14B C13B 1.396(2)
C14B H14B 0.9300
C16B C17B 1.381(2)
C16B H16B 0.9300
C11B C12B 1.389(2)
C11B H11B 0.9300
C19A H19A 0.9300
C13B C12B 1.385(3)
C13B H13B 0.9300
C20B C19B 1.383(2)
C20B H20B 0.9300
C12B H12B 0.9300
C6B C5B 1.392(2)
C6B H6B 0.9300
C18B C19B 1.386(3)
C18B C17B 1.390(3)
C18B C23B 1.510(2)
C17B H17B 0.9300
C2B C3B 1.386(2)
C2B H2B 0.9300
C19B H19B 0.9300
C5B C4B 1.368(3)
C5B H5B 0.9300
C23A H23A 0.9600
C23A H23B 0.9600
C23A H23C 0.9600
C3B C4B 1.399(3)
C22A H22A 0.9600
C22A H22B 0.9600
C22A H22C 0.9600
C21A H21A 0.9600
C21A H21B 0.9600
C21A H21C 0.9600
C23B H23D 0.9600
C23B H23E 0.9600
C23B H23F 0.9600
C21B H21D 0.9600
C21B H21E 0.9600
C21B H21F 0.9600
C22B H22D 0.9600
C22B H22E 0.9600
C22B H22F 0.9600

loop_
_geom_torsion_atom_site_label_1
_geom_torsion_atom_site_label_2
_geom_torsion_atom_site_label_3
_geom_torsion_atom_site_label_4
_geom_torsion
O5A S1A N10A C10A 163.41(10)
O6A S1A N10A C10A 35.19(12)
C15A S1A N10A C10A -81.07(12)
O5A S1A N10A C7A -58.30(11)
O6A S1A N10A C7A 173.48(10)
C15A S1A N10A C7A 57.21(11)
O5B S1B N10B C10B -151.64(12)
O6B S1B N10B C10B -22.60(14)
C15B S1B N10B C10B 94.15(13)
O5B S1B N10B C7B 41.87(12)
O6B S1B N10B C7B 170.92(11)
C15B S1B N10B C7B -72.34(12)
C6A C1A C2A C3A -0.3(2)
C7A C1A C2A C3A -179.15(13)
C7A N10A C10A C11A 162.08(14)
S1A N10A C10A C11A -56.29(18)
C7A N10A C10A C9A -11.10(15)
S1A N10A C10A C9A 130.54(11)
C11A C10A C9A C14A 0.7(2)
N10A C10A C9A C14A 174.25(12)
C11A C10A C9A C8A -175.64(13)
N10A C10A C9A C8A -2.07(16)
C10A N10A C7A C1A -103.87(12)
S1A N10A C7A C1A 112.43(11)
C10A N10A C7A C8A 18.89(13)
S1A N10A C7A C8A -124.82(10)
C6A C1A C7A N10A 20.89(18)
C2A C1A C7A N10A -160.35(12)
C6A C1A C7A C8A -96.39(16)
C2A C1A C7A C8A 82.37(15)
C10A C9A C8A C8B -108.78(13)
C14A C9A C8A C8B 75.38(19)
C10A C9A C8A C7A 13.41(14)
C14A C9A C8A C7A -162.43(14)
N10A C7A C8A C9A -19.03(13)
C1A C7A C8A C9A 101.97(12)
N10A C7A C8A C8B 105.62(12)
C1A C7A C8A C8B -133.38(12)
O5A S1A C15A C16A 12.53(14)
O6A S1A C15A C16A 144.10(12)
N10A S1A C15A C16A -101.64(12)
O5A S1A C15A C20A -171.84(11)
O6A S1A C15A C20A -40.27(13)
N10A S1A C15A C20A 73.99(13)
C9A C8A C8B C9B -52.23(16)
C7A C8A C8B C9B -169.14(11)
C9A C8A C8B C7B -164.53(12)
C7A C8A C8B C7B 78.56(14)
C20A C15A C16A C17A 1.4(2)
S1A C15A C16A C17A 176.97(11)
C10B N10B C7B C1B -89.72(14)
S1B N10B C7B C1B 79.22(15)
C10B N10B C7B C8B 33.23(13)
S1B N10B C7B C8B -157.83(10)
C9B C8B C7B N10B -32.63(13)
C8A C8B C7B N10B 87.69(13)
C9B C8B C7B C1B 88.48(14)
C8A C8B C7B C1B -151.21(12)
C21A O3A C3A C2A 2.4(2)
C21A O3A C3A C4A -176.83(14)
C1A C2A C3A O3A -178.95(13)
C1A C2A C3A C4A 0.2(2)
C7B N10B C10B C11B 155.79(15)
S1B N10B C10B C11B -12.2(2)
C7B N10B C10B C9B -19.99(14)
S1B N10B C10B C9B 172.02(10)
C11B C10B C9B C14B -0.9(2)
N10B C10B C9B C14B 175.29(12)
C11B C10B C9B C8B -179.04(13)
N10B C10B C9B C8B -2.84(15)
C7B C8B C9B C14B -154.87(15)
C8A C8B C9B C14B 88.28(18)
C7B C8B C9B C10B 23.00(14)
C8A C8B C9B C10B -93.85(14)
C22A O4A C4A C5A 2.6(2)
C22A O4A C4A C3A -177.68(16)
O3A C3A C4A O4A -0.5(2)
C2A C3A C4A O4A -179.73(13)
O3A C3A C4A C5A 179.26(14)
C2A C3A C4A C5A 0.0(2)
C9A C10A C11A C12A -1.4(2)
N10A C10A C11A C12A -173.85(13)
C12A C13A C14A C9A -1.1(2)
C10A C9A C14A C13A 0.6(2)
C8A C9A C14A C13A 176.15(14)
C14A C13A C12A C11A 0.4(2)
C10A C11A C12A C13A 0.9(2)
O4A C4A C5A C6A 179.59(15)
C3A C4A C5A C6A -0.1(2)
N10B C7B C1B C6B 40.5(2)
C8B C7B C1B C6B -73.99(18)
N10B C7B C1B C2B -138.24(15)
C8B C7B C1B C2B 107.27(17)
C16A C15A C20A C19A -0.3(2)
S1A C15A C20A C19A -175.89(12)
C2A C1A C6A C5A 0.2(2)
C7A C1A C6A C5A 178.97(14)
C4A C5A C6A C1A 0.0(2)
O5B S1B C15B C20B 165.87(14)
O6B S1B C15B C20B 34.58(17)
N10B S1B C15B C20B -80.44(15)
O5B S1B C15B C16B -19.78(15)
O6B S1B C15B C16B -151.07(13)
N10B S1B C15B C16B 93.91(14)
C19A C18A C17A C16A 0.5(2)
C23A C18A C17A C16A -179.70(16)
C15A C16A C17A C18A -1.5(2)
C10B C9B C14B C13B 0.7(2)
C8B C9B C14B C13B 178.41(14)
C20B C15B C16B C17B 1.9(3)
S1B C15B C16B C17B -172.46(14)
C9B C10B C11B C12B 0.4(2)
N10B C10B C11B C12B -174.82(14)
C15A C20A C19A C18A -0.7(2)
C17A C18A C19A C20A 0.7(2)
C23A C18A C19A C20A -179.19(16)
C9B C14B C13B C12B -0.1(2)
C16B C15B C20B C19B -2.3(3)
S1B C15B C20B C19B 171.93(14)
C14B C13B C12B C11B -0.4(2)
C10B C11B C12B C13B 0.2(2)
C2B C1B C6B C5B 1.1(3)
C7B C1B C6B C5B -177.62(16)
C15B C16B C17B C18B 0.8(3)
C19B C18B C17B C16B -2.9(3)
C23B C18B C17B C16B 176.2(2)
C6B C1B C2B C3B -1.1(3)
C7B C1B C2B C3B 177.67(17)
C15B C20B C19B C18B 0.1(3)
C17B C18B C19B C20B 2.5(3)
C23B C18B C19B C20B -176.6(2)
C1B C6B C5B C4B 0.0(3)
C21B O3B C3B C2B -1.6(4)
C21B O3B C3B C4B 178.2(3)
C1B C2B C3B O3B 179.8(2)
C1B C2B C3B C4B 0.1(3)
C6B C5B C4B O4B 178.3(2)
C6B C5B C4B C3B -1.0(3)
C22B O4B C4B C5B -1.2(4)
C22B O4B C4B C3B 178.2(3)
O3B C3B C4B C5B -178.8(2)
C2B C3B C4B C5B 1.0(3)
O3B C3B C4B O4B 1.8(3)
C2B C3B C4B O4B -178.4(2)
